data_1572402
loop_
_publ_author_name
'Amin, Md Khairul'
'Ye, Chunchun'
'Pang, Shuhua'
'Liu, Yuancheng'
'Taylor, Dominic'
'Nichol, Gary S.'
'McKeown, Neil B.'

_publ_section_title
;
 Triptycene-like naphthopleiadene as a readily accessible scaffold for
 supramolecular and materials chemistry.
;
_journal_issue 36
_journal_name_full 'Chemical science'
_journal_page_first 14968
_journal_page_last 14976
_journal_paper_doi 10.1039/d4sc02755h
_journal_volume 15
_journal_year 2024
_chemical_absolute_configuration ad
_chemical_formula_moiety 'C32 H26 O4'
_chemical_formula_sum 'C32 H26 O4'
_chemical_formula_weight 474.561
_space_group_crystal_system orthorhombic
_space_group_IT_number 43
_space_group_name_Hall 'F 2 -2d'
_space_group_name_H-M_alt 'F d d 2'
_symmetry_Int_Tables_number 43
_atom_sites_solution_primary dual
_audit_creation_date 2021-12-09
_audit_creation_method
;
Olex2 1.5-beta
(compiled 2021.12.02 svn.rb8f36f48 for OlexSys, GUI svn.r6436)
;
_audit_update_record
;
2023-08-04 deposited with the CCDC.	2024-08-12 downloaded from the CCDC.
;
_cell_angle_alpha 90
_cell_angle_beta 90
_cell_angle_gamma 90
_cell_formula_units_Z 8
_cell_length_a 30.9566(5)
_cell_length_b 17.6585(2)
_cell_length_c 8.2176(1)
_cell_measurement_reflns_used 10706
_cell_measurement_temperature 120.00(10)
_cell_measurement_theta_max 75.5570
_cell_measurement_theta_min 5.6990
_cell_volume 4492.13(10)
_computing_cell_refinement 'CrysAlisPro 1.171.41.99a (Rigaku OD, 2021)'
_computing_data_collection 'CrysAlisPro 1.171.41.99a (Rigaku OD, 2021)'
_computing_data_reduction 'CrysAlisPro 1.171.41.99a (Rigaku OD, 2021)'
_computing_molecular_graphics 'Olex2 1.5-beta (Dolomanov et al., 2009)'
_computing_publication_material 'Olex2 1.5-beta (Dolomanov et al., 2009)'
_computing_structure_refinement 'olex2.refine 1.5-beta (Bourhis et al., 2015)'
_computing_structure_solution 'SHELXT 2018/2 (Sheldrick, 2018)'
_diffrn_ambient_environment N~2~
_diffrn_ambient_temperature 120.00(10)
_diffrn_detector 'CCD plate'
_diffrn_detector_area_resol_mean 5.1574
_diffrn_detector_type Atlas
_diffrn_measured_fraction_theta_full 1.0000
_diffrn_measured_fraction_theta_max 1.0000
_diffrn_measurement_details
;
List of Runs (angles in degrees, time in seconds):

  # Type    Start    End  Width  t~exp~   \w     \q     \k     \f   Frames
#--------------------------------------------------------------------------
  1  \w    -67.00  27.00   1.00    2.50    --  -41.67  89.00 -96.00   94
  2  \w     -9.00  71.00   1.00    2.50    --   41.67 -89.00 148.00   80
  3  \w     38.00  64.00   1.00    5.00    --  111.00 -89.00 148.00   26
  4  \w    116.00 141.00   1.00    5.00    --  111.00  89.00 -96.00   25
  5  \w   -112.00 -15.00   1.00    2.50    --  -41.67 -57.00-180.00   97
  6  \w    -94.00  -8.00   1.00    2.50    --  -41.67 -19.00 -30.00   86
  7  \w   -113.00 -19.00   1.00    2.50    --  -41.67 -38.00 -90.00   94
  8  \w     61.00 127.00   1.00    2.50    --   41.67 178.00 150.00   66
  9  \w      9.00  34.00   1.00    2.50    --   41.67  82.00 -88.34   25
 10  \w     16.00  42.00   1.00    2.50    --   41.67  57.00  30.00   26
 11  \w     59.00  92.00   1.00    2.50    --   41.67  57.00  30.00   33
 12  \w     14.00  39.00   1.00    2.50    --   46.00  81.00  39.32   25
 13  \w     13.00  41.00   1.00    2.50    --   46.00  82.00 144.14   28
 14  \w     15.00  40.00   1.00    2.50    --   46.00  81.00 -20.07   25
 15  \w     14.00  39.00   1.00    2.50    --   46.00  79.00 117.19   25
 16  \w     14.00  39.00   1.00    2.50    --   46.00  81.00-145.21   25
 17  \w     26.00  53.00   1.00    2.50    --   54.00  70.00 -87.26   27
 18  \w     33.00  58.00   1.00    2.50    --   62.00  70.00 -59.04   25
 19  \w     33.00  58.00   1.00    2.50    --   62.00  71.00   5.95   25
 20  \w     32.00  58.00   1.00    2.50    --   62.00  71.00-133.79   26
 21  \w     33.00  65.00   1.00    2.50    --   62.00  69.00 145.54   32
 22  \w     36.00  63.00   1.00    2.50    --   66.00  71.00  64.01   27
 23  \w     36.00  62.00   1.00    2.50    --   66.00  71.00-163.66   26
 24  \w    109.00 135.00   1.00    2.50    --   66.00  59.00 121.39   26
 25  \w     40.00  65.00   1.00    2.50    --   66.00  59.00 121.39   25
 26  \w    110.00 136.00   1.00    2.50    --   66.00  71.00-163.66   26
 27  \w     36.00  62.00   1.00    2.50    --   66.00  70.00 -28.87   26
 28  \w     40.00  66.00   1.00    2.50    --   70.00  71.00  17.26   26
 29  \w     40.00  66.00   1.00    2.50    --   70.00  71.00 115.39   26
 30  \w    117.00 142.00   1.00    2.50    --   70.00  71.00 115.39   25
 31  \w     46.00  73.00   1.00    2.50    --   74.00  62.00   8.32   27
 32  \w     45.00  72.00   1.00    2.50    --   74.00  70.00-118.86   27
 33  \w     89.00 115.00   1.00    2.50    --   74.00  70.00-118.86   26
 34  \w     44.00  71.00   1.00    2.50    --   74.00  71.00 -37.67   27
 35  \w     44.00  71.00   1.00    2.50    --   74.00  70.00 -88.95   27
 36  \w     48.00  75.00   1.00    5.00    --   78.00  71.00  26.29   27
 37  \w     49.00  76.00   1.00    5.00    --   78.00  69.00-144.42   27
 38  \w     54.00  86.00   1.00    5.00    --   82.00  68.00 127.21   32
 39  \w     54.00  81.00   1.00    5.00    --   82.00  69.00  63.39   27
 40  \w     55.00  82.00   1.00    5.00    --   82.00  63.00 170.50   27
 41  \w     55.00  82.00   1.00    5.00    --   82.00  58.00 -75.98   27
 42  \w     56.00  89.00   1.00    5.00    --   86.00  71.00-171.23   33
 43  \w    125.00 157.00   1.00    5.00    --   86.00  71.00 169.10   32
 44  \w     56.00  82.00   1.00    5.00    --   86.00  71.00 169.10   26
 45  \w     58.00  85.00   1.00    5.00    --   86.00  62.00 -62.59   27
 46  \w     61.00  87.00   1.00    5.00    --   90.00  67.00  36.29   26
 47  \w     65.00  92.00   1.00    5.00    --   90.00  65.00 130.60   27
 48  \w     62.00  88.00   1.00    5.00    --   90.00  65.00  92.31   26
 49  \w     68.00  95.00   1.00    5.00    --   94.00  57.00 -34.69   27
 50  \w     65.00  91.00   1.00    5.00    --   94.00  67.00 -18.80   26
 51  \w    101.00 163.00   1.00    5.00    --   94.00  60.00 151.26   62
 52  \w     67.00  93.00   1.00    5.00    --   94.00  60.00 151.26   26
 53  \w     70.00  96.00   1.00    5.00    --   98.00  61.00   5.68   26
 54  \w     72.00  99.00   1.00    5.00    --  102.00  70.00 172.37   27
 55  \w     73.00 100.00   1.00    5.00    --  102.00  69.00  48.62   27
 56  \w     78.00 104.00   1.00    5.00    --  106.00  64.00 102.76   26
 57  \w    128.00 155.00   1.00    5.00    --  106.00  64.00 102.76   27
 58  \w     81.00 150.00   1.00    5.00    --  110.00  68.00-115.37   69
 59  \w     85.00 114.00   1.00    5.00    --  111.00  61.00-180.00   29
 60  \w     85.00 169.00   1.00    5.00    --  111.00  56.00-128.32   84
 61  \w    124.00 176.00   1.00    5.00    --  111.00  69.00   6.26   52
 62  \w     92.00 133.00   1.00    5.00    --  111.00 -45.00-180.00   41
 63  \w     54.00  79.00   1.00    5.00    --  111.00 -45.00-180.00   25
 64  \w     83.00 147.00   1.00    5.00    --  111.00  61.00 -90.00   64
 65  \w    138.00 168.00   1.00    5.00    --  111.00  61.00-120.00   30
 66  \w     76.00 111.00   1.00    5.00    --  111.00-125.00  90.00   35
 67  \w    122.00 178.00   1.00    5.00    --  111.00  61.00  90.00   56
 68  \w     83.00 119.00   1.00    5.00    --  111.00  69.00   6.26   36
 69  \w     83.00 118.00   1.00    5.00    --  111.00  61.00 150.00   35
 70  \w     83.00 114.00   1.00    5.00    --  111.00  61.00-120.00   31
 71  \w     83.00 120.00   1.00    5.00    --  111.00  61.00  90.00   37
 72  \w     59.00 123.00   1.00    5.00    --  111.00-138.00  57.72   64
 73  \w    120.00 174.00   1.00    5.00    --  111.00  61.00  37.33   54
 74  \w     91.00 176.00   1.00    5.00    --  111.00  45.00-150.00   85
 75  \w     69.00 108.00   1.00    5.00    --  111.00-105.00  75.73   39
 76  \w     83.00 113.00   1.00    5.00    --  111.00  61.00  37.33   30
 77  \w     38.00 105.00   1.00    5.00    --  111.00 -94.00 -60.00   67
 78  \w     85.00 134.00   1.00    5.00    --  111.00 -30.00   0.00   49
 79  \w     56.00  82.00   1.00    5.00    --  111.00 -30.00   0.00   26
 80  \w     84.00 168.00   1.00    5.00    --  111.00  61.00  60.00   84
 81  \w     49.00  99.00   1.00    5.00    --  111.00 -94.00   0.00   50
 82  \w    123.00 149.00   1.00    5.00    --  111.00  61.00-150.00   26
 83  \w     83.00 109.00   1.00    5.00    --  111.00  61.00-150.00   26
 84  \w     72.00 112.00   1.00    5.00    --  111.00-125.00 150.00   40
 85  \w     38.00  98.00   1.00    5.00    --  111.00 -77.00-150.00   60
 86  \w    120.00 169.00   1.00    5.00    --  111.00  63.00  -5.42   49
 87  \w     44.00  70.00   1.00    5.00    --  111.00-125.00 150.00   26
 88  \w     83.00 128.00   1.00    5.00    --  111.00  61.00 -60.75   45
 89  \w     87.00 142.00   1.00    5.00    --  111.00  44.00 -21.04   55
 90  \w     83.00 117.00   1.00    5.00    --  111.00  63.00  -5.42   34
 91  \w    153.00 178.00   1.00    5.00    --  111.00  44.00 -21.04   25
 92  \w    100.00 176.00   1.00    5.00    --  111.00 125.00 -90.00   76
 93  \w    134.00 178.00   1.00    5.00    --  111.00  61.00 120.00   44
 94  \w    129.00 154.00   1.00    5.00    --  111.00  45.00 -60.00   25
 95  \w     92.00 119.00   1.00    5.00    --  111.00  45.00 -60.00   27
 96  \w     40.00  65.00   1.00    5.00    --  111.00 -77.00  30.00   25
 97  \w     97.00 142.00   1.00    5.00    --  111.00 -77.00  30.00   45
 98  \w    141.00 167.00   1.00    5.00    --  111.00  30.00 150.00   26
 99  \w    103.00 131.00   1.00    5.00    --  111.00  30.00 150.00   28
100  \w    113.00 138.00   1.00    5.00    --  111.00 -61.00 -90.00   25
101  \w     83.00 114.00   1.00    5.00    --  111.00  61.00 120.00   31
102  \w     77.00 106.00   1.00    5.00    --  111.00 -94.00-120.00   29
103  \w     93.00 156.00   1.00    5.00    --  111.00  45.00  90.00   63
104  \w     63.00  89.00   1.00    5.00    --  111.00 -61.00 -90.00   26
105  \w     83.00 112.00   1.00    5.00    --  111.00-125.00-150.00   29
106  \w     33.00  75.00   1.00    5.00    --  111.00 -94.00 -90.00   42
;
_diffrn_measurement_device 'four-circle diffractometer'
_diffrn_measurement_device_type 'Rigaku Oxford Diffraction SuperNova'
_diffrn_measurement_method '\w scans'
_diffrn_orient_matrix_type 'CrysAlisPro convention (1999,Acta A55,543-557)'
_diffrn_orient_matrix_UB_11 0.0409671000
_diffrn_orient_matrix_UB_12 -0.0402491000
_diffrn_orient_matrix_UB_13 -0.0620085000
_diffrn_orient_matrix_UB_21 0.0195798000
_diffrn_orient_matrix_UB_22 0.0770939000
_diffrn_orient_matrix_UB_23 -0.0474913000
_diffrn_orient_matrix_UB_31 0.0203491000
_diffrn_orient_matrix_UB_32 0.0068074000
_diffrn_orient_matrix_UB_33 0.1704811000
_diffrn_radiation_monochromator mirror
_diffrn_radiation_probe x-ray
_diffrn_radiation_type 'Cu K\a'
_diffrn_radiation_wavelength 1.54184
_diffrn_reflns_av_R_equivalents 0.0936
_diffrn_reflns_av_unetI/netI 0.0267
_diffrn_reflns_Laue_measured_fraction_full 1.0000
_diffrn_reflns_Laue_measured_fraction_max 1.0000
_diffrn_reflns_limit_h_max 38
_diffrn_reflns_limit_h_min -38
_diffrn_reflns_limit_k_max 22
_diffrn_reflns_limit_k_min -22
_diffrn_reflns_limit_l_max 10
_diffrn_reflns_limit_l_min -9
_diffrn_reflns_number 28858
_diffrn_reflns_point_group_measured_fraction_full 0.9926
_diffrn_reflns_point_group_measured_fraction_max 0.9880
_diffrn_reflns_theta_full 67.6840
_diffrn_reflns_theta_max 75.74
_diffrn_reflns_theta_min 5.72
_diffrn_source 'micro-focus sealed X-ray tube'
_diffrn_source_current 40.0
_diffrn_source_type 'SuperNova (Cu) X-ray Source'
_diffrn_source_voltage 50.0
_exptl_absorpt_coefficient_mu 0.732
_exptl_absorpt_correction_T_max 1.00000
_exptl_absorpt_correction_T_min 0.63921
_exptl_absorpt_correction_type multi-scan
_exptl_absorpt_process_details
;
CrysAlisPro 1.171.41.99a (Rigaku Oxford Diffraction, 2021)
Empirical absorption correction using spherical harmonics,
implemented in SCALE3 ABSPACK scaling algorithm.
;
_exptl_crystal_colour colourless
_exptl_crystal_colour_primary colourless
_exptl_crystal_density_diffrn 1.403
_exptl_crystal_description blade
_exptl_crystal_F_000 2006.594
_exptl_crystal_recrystallization_method 'The material was recrystallised from DMSO by slow cooling'
_exptl_crystal_size_max 0.36
_exptl_crystal_size_mid 0.07
_exptl_crystal_size_min 0.03
_refine_diff_density_max 0.1538
_refine_diff_density_min -0.1192
_refine_diff_density_rms 0.0323
_refine_ls_abs_structure_details 'Hooft, R.W.W., Straver, L.H., Spek, A.L. (2010). J. Appl. Cryst., 43, 665-668.'
_refine_ls_abs_structure_Flack -0.04(8)
_refine_ls_d_res_high 0.7954
_refine_ls_d_res_low 7.7391
_refine_ls_goodness_of_fit_ref 1.0588
_refine_ls_hydrogen_treatment refall
_refine_ls_matrix_type full
_refine_ls_number_constraints 0
_refine_ls_number_parameters 280
_refine_ls_number_reflns 2312
_refine_ls_number_restraints 37
_refine_ls_restrained_S_all 1.0496
_refine_ls_R_factor_all 0.0286
_refine_ls_R_factor_gt 0.0282
_refine_ls_shift/su_max -0.0008
_refine_ls_shift/su_mean 0.0001
_refine_ls_structure_factor_coef Fsqd
_refine_ls_weighting_details 'w=1/[\s^2^(Fo^2^)+(0.0561P)^2^] where P=(Fo^2^+2Fc^2^)/3'
_refine_ls_weighting_scheme calc
_refine_ls_wR_factor_gt 0.0720
_refine_ls_wR_factor_ref 0.0725
_reflns_Friedel_coverage 0.974
_reflns_limit_h_max 38
_reflns_limit_h_min -38
_reflns_limit_k_max 22
_reflns_limit_k_min -21
_reflns_limit_l_max 10
_reflns_limit_l_min -9
_reflns_number_gt 2268
_reflns_number_total 2312
_reflns_threshold_expression I>=2u(I)
_cod_data_source_file d4sc02755h2.cif
_cod_data_source_block NM21005
_cod_depositor_comments 'Adding full bibliography for 1572402--1572407.cif.'
_cod_original_sg_symbol_Hall ' F 2 -2d'
_cod_database_code 1572402
_publ_section_exptl
;
Any special experimental details
;
_chemical_oxdiff_formula C32H26O4
_chemical_oxdiff_usercomment '@ 120 K K53B9'
_olex2_refinement_description
;
1. Rigid body (RIGU) restrains
 C11, H11a, H11b, H11c
 with sigma for 1-2 distances of 0.004 and sigma for 1-3 distances of 0.004
 C12, H12a, H12b, H12c
 with sigma for 1-2 distances of 0.004 and sigma for 1-3 distances of 0.004
;
_smtbx_masks_void_probe_radius 1.2
_smtbx_masks_void_truncation_radius 1.2
_olex2_diffrn_ambient_temperature_device 'Oxford Cryosystems Cryostream 700+'
_olex2_exptl_crystal_mounting_method 'The crystal was mounted on a MITIGEN holder in Paratone oil'
_olex2_submission_original_sample_id K53B9
_olex2_submission_special_instructions 'No special instructions were received'
_oxdiff_exptl_absorpt_empirical_details
;
Empirical correction (ABSPACK) includes:
- Absorption correction using spherical harmonics
- Frame scaling
;
_oxdiff_exptl_absorpt_empirical_full_max 4.011
_oxdiff_exptl_absorpt_empirical_full_min 0.507

loop_
_space_group_symop_id
_space_group_symop_operation_xyz
1 x,y,z
2 -x,-y,z
3 -x+1/4,y+1/4,z+1/4
4 x+1/4,-y+1/4,z+1/4
5 x,y+1/2,z+1/2
6 -x,-y+1/2,z+1/2
7 -x+1/4,y+3/4,z+3/4
8 x+1/4,-y+3/4,z+3/4
9 x+1/2,y,z+1/2
10 -x+1/2,-y,z+1/2
11 -x+3/4,y+1/4,z+3/4
12 x+3/4,-y+1/4,z+3/4
13 x+1/2,y+1/2,z
14 -x+1/2,-y+1/2,z
15 -x+3/4,y+3/4,z+1/4
16 x+3/4,-y+3/4,z+1/4

loop_
_atom_site_label
_atom_site_type_symbol
_atom_site_fract_x
_atom_site_fract_y
_atom_site_fract_z
_atom_site_U_iso_or_equiv
_atom_site_adp_type
_atom_site_occupancy
_atom_site_refinement_flags_posn
_atom_site_refinement_flags_adp
O1 O 0.49183(3) 0.71365(4) 0.29427(10) 0.02491(18) Uani 1.000000 . .
O2 O 0.59631(3) 0.35318(4) 0.43196(10) 0.02471(19) Uani 1.000000 . .
C1 C 0.51977(3) 0.58835(5) 0.32718(12) 0.0185(2) Uani 1.000000 . .
C2 C 0.52108(3) 0.65843(6) 0.24993(13) 0.0204(2) Uani 1.000000 . .
C3 C 0.55255(4) 0.67788(6) 0.13191(14) 0.0233(2) Uani 1.000000 . .
H3 H 0.5515(6) 0.7284(11) 0.071(3) 0.049(5) Uani 1.000000 . .
C4 C 0.58499(4) 0.62767(6) 0.09926(15) 0.0246(2) Uani 1.000000 . .
H4 H 0.6096(6) 0.6396(11) 0.013(2) 0.042(4) Uani 1.000000 . .
C5 C 0.62226(4) 0.50821(6) 0.15250(14) 0.0245(2) Uani 1.000000 . .
H5 H 0.6458(5) 0.5245(9) 0.065(3) 0.044(5) Uani 1.000000 . .
C6 C 0.62636(4) 0.44106(6) 0.23461(14) 0.0241(2) Uani 1.000000 . .
H6 H 0.6549(5) 0.4072(11) 0.213(3) 0.039(5) Uani 1.000000 . .
C7 C 0.59309(3) 0.41803(5) 0.34170(13) 0.0207(2) Uani 1.000000 . .
C8 C 0.55539(3) 0.46038(5) 0.35939(13) 0.0188(2) Uani 1.000000 . .
C9 C 0.55309(3) 0.53441(5) 0.28906(13) 0.0189(2) Uani 1.000000 . .
C10 C 0.58681(3) 0.55681(6) 0.17948(14) 0.0216(2) Uani 1.000000 . .
C11 C 0.46254(4) 0.73644(7) 0.17023(16) 0.0305(3) Uani 1.000000 . U
H11a H 0.4440(6) 0.7805(10) 0.229(3) 0.047(5) Uani 1.000000 . U
H11b H 0.4799(6) 0.7582(11) 0.075(3) 0.046(4) Uani 1.000000 . U
H11c H 0.4414(6) 0.6893(10) 0.133(3) 0.053(5) Uani 1.000000 . U
C12 C 0.63496(4) 0.30981(7) 0.42083(17) 0.0304(3) Uani 1.000000 . U
H12a H 0.6378(8) 0.2885(11) 0.304(3) 0.054(4) Uani 1.000000 . U
H12b H 0.6626(6) 0.3408(9) 0.448(3) 0.042(4) Uani 1.000000 . U
H12c H 0.6322(6) 0.2657(11) 0.512(3) 0.050(4) Uani 1.000000 . U
C13 C 0.51748(3) 0.42386(6) 0.44743(13) 0.0181(2) Uani 1.000000 . .
H13 H 0.5282(6) 0.3658(8) 0.479(3) 0.037(5) Uani 1.000000 . .
C14 C 0.50736(3) 0.46265(5) 0.60608(14) 0.0190(2) Uani 1.000000 . .
C15 C 0.51520(4) 0.42582(7) 0.75375(14) 0.0236(2) Uani 1.000000 . .
H15 H 0.5268(8) 0.3684(11) 0.750(3) 0.053(6) Uani 1.000000 . .
C16 C 0.50774(4) 0.46294(7) 0.90098(15) 0.0284(2) Uani 1.000000 . .
H16 H 0.5136(9) 0.4365(10) 1.014(3) 0.064(7) Uani 1.000000 . .

loop_
_atom_site_aniso_label
_atom_site_aniso_U_11
_atom_site_aniso_U_22
_atom_site_aniso_U_33
_atom_site_aniso_U_12
_atom_site_aniso_U_13
_atom_site_aniso_U_23
O1 0.0315(4) 0.0193(3) 0.0239(4) 0.0035(3) -0.0011(3) 0.0017(3)
O2 0.0243(4) 0.0215(4) 0.0284(4) 0.0038(3) 0.0026(3) 0.0030(3)
C1 0.0209(4) 0.0163(4) 0.0183(5) -0.0009(3) -0.0007(4) -0.0003(3)
C2 0.0241(5) 0.0179(4) 0.0193(5) -0.0009(3) -0.0014(4) 0.0011(4)
C3 0.0290(5) 0.0185(4) 0.0225(5) -0.0024(4) 0.0011(4) 0.0034(4)
H3 0.047(11) 0.051(11) 0.048(13) 0.015(9) 0.016(10) 0.028(10)
C4 0.0273(5) 0.0219(5) 0.0246(5) -0.0031(4) 0.0044(5) 0.0029(4)
H4 0.037(9) 0.049(11) 0.041(11) 0.001(9) -0.003(10) -0.006(10)
C5 0.0234(5) 0.0229(5) 0.0272(5) -0.0027(4) 0.0061(4) 0.0002(4)
H5 0.031(9) 0.032(9) 0.067(15) 0.003(7) 0.007(11) 0.014(10)
C6 0.0229(5) 0.0216(5) 0.0278(6) 0.0005(4) 0.0052(4) -0.0011(4)
H6 0.027(9) 0.045(11) 0.046(12) -0.004(8) -0.002(9) 0.012(9)
C7 0.0212(5) 0.0183(4) 0.0226(5) -0.0004(3) 0.0019(4) -0.0012(4)
C8 0.0206(4) 0.0172(4) 0.0187(5) -0.0012(3) 0.0005(4) -0.0006(4)
C9 0.0204(4) 0.0174(4) 0.0189(5) -0.0012(3) 0.0013(4) 0.0003(4)
C10 0.0246(5) 0.0190(5) 0.0211(5) -0.0023(4) 0.0027(4) 0.0003(4)
C11 0.0321(6) 0.0279(6) 0.0315(6) 0.0039(4) -0.0018(5) 0.0066(5)
H11a 0.052(9) 0.034(6) 0.056(10) 0.008(3) 0.010(4) 0.005(3)
H11b 0.041(7) 0.052(8) 0.046(7) 0.003(4) 0.003(3) 0.014(3)
H11c 0.054(8) 0.041(6) 0.064(12) -0.005(3) 0.002(5) -0.002(4)
C12 0.0279(6) 0.0227(5) 0.0404(7) 0.0041(4) 0.0042(5) 0.0023(5)
H12a 0.075(11) 0.040(9) 0.047(4) -0.010(5) 0.010(3) -0.001(2)
H12b 0.035(5) 0.039(7) 0.053(8) -0.001(3) 0.010(3) -0.003(4)
H12c 0.050(10) 0.043(7) 0.057(7) 0.002(4) 0.006(4) 0.014(3)
C13 0.0205(5) 0.0161(4) 0.0176(5) -0.0005(3) 0.0001(4) 0.0006(4)
H13 0.037(9) 0.015(8) 0.058(14) 0.001(7) -0.005(9) 0.011(9)
C14 0.0225(4) 0.0186(5) 0.0160(5) -0.0009(4) 0.0003(4) 0.0010(4)
C15 0.0312(5) 0.0215(5) 0.0181(6) -0.0000(4) -0.0004(4) 0.0030(4)
H15 0.098(17) 0.033(10) 0.027(10) 0.018(11) -0.009(11) -0.004(9)
C16 0.0424(6) 0.0256(6) 0.0173(6) -0.0026(5) -0.0013(5) 0.0024(5)
H16 0.12(2) 0.020(10) 0.049(15) -0.005(11) -0.000(13) -0.004(10)

loop_
_atom_type_symbol
_atom_type_scat_dispersion_real
_atom_type_scat_dispersion_imag
_atom_type_scat_source
_atom_type_scat_dispersion_source
C 0.01920 0.00962 'NoSpherA2: Chem.Sci. 2021, DOI:10.1039/D0SC05526C' 'Henke, Gullikson and Davis, At. Data and Nucl. Data Tables, 1993, 54, 2'
H 0.00000 0.00000 'NoSpherA2: Chem.Sci. 2021, DOI:10.1039/D0SC05526C' 'Henke, Gullikson and Davis, At. Data and Nucl. Data Tables, 1993, 54, 2'
O 0.05239 0.03377 'NoSpherA2: Chem.Sci. 2021, DOI:10.1039/D0SC05526C' 'Henke, Gullikson and Davis, At. Data and Nucl. Data Tables, 1993, 54, 2'

loop_
_exptl_crystal_face_index_h
_exptl_crystal_face_index_k
_exptl_crystal_face_index_l
_exptl_crystal_face_perp_dist
1 0 0 0.0161
-1 0 0 0.0161
1 -2 0 0.0377
-1 2 0 0.0181
2 0 1 0.1545
-2 0 -1 0.1511

loop_
_geom_angle_atom_site_label_1
_geom_angle_atom_site_label_2
_geom_angle_atom_site_label_3
_geom_angle
_geom_angle_site_symmetry_1
_geom_angle_site_symmetry_3
_geom_angle_publ_flag
C11 O1 C2 115.42(9) . . ?
C12 O2 C7 118.47(9) . . ?
C9 C1 C2 117.94(9) . . ?
C13 C1 C2 116.17(8) 2_665 . ?
C13 C1 C9 125.89(9) 2_665 . ?
C1 C2 O1 119.26(9) . . ?
C3 C2 O1 117.43(9) . . ?
C3 C2 C1 123.23(10) . . ?
H3 C3 C2 121.5(10) . . ?
C4 C3 C2 118.84(10) . . ?
C4 C3 H3 119.6(10) . . ?
H4 C4 C3 121.9(10) . . ?
C10 C4 C3 120.77(11) . . ?
C10 C4 H4 117.3(10) . . ?
C6 C5 H5 120.2(9) . . ?
C10 C5 H5 118.4(9) . . ?
C10 C5 C6 121.41(10) . . ?
H6 C6 C5 118.2(9) . . ?
C7 C6 C5 119.20(10) . . ?
C7 C6 H6 122.6(9) . . ?
C6 C7 O2 121.67(9) . . ?
C8 C7 O2 116.98(9) . . ?
C8 C7 C6 121.35(10) . . ?
C9 C8 C7 119.33(9) . . ?
C13 C8 C7 117.90(9) . . ?
C13 C8 C9 122.72(9) . . ?
C8 C9 C1 123.55(9) . . ?
C10 C9 C1 118.42(9) . . ?
C10 C9 C8 117.98(9) . . ?
C5 C10 C4 119.71(10) . . ?
C9 C10 C4 120.48(10) . . ?
C9 C10 C5 119.81(10) . . ?
H11a C11 O1 102.8(12) . . ?
H11b C11 O1 108.7(10) . . ?
H11b C11 H11a 110.4(15) . . ?
H11c C11 O1 111.2(12) . . ?
H11c C11 H11a 110.6(14) . . ?
H11c C11 H11b 112.6(17) . . ?
H12a C12 O2 109.1(14) . . ?
H12b C12 O2 113.2(9) . . ?
H12b C12 H12a 108.8(17) . . ?
H12c C12 O2 106.1(11) . . ?
H12c C12 H12a 112.5(16) . . ?
H12c C12 H12b 107.1(16) . . ?
C8 C13 C1 109.45(8) . 2_665 ?
H13 C13 C1 104.1(10) . 2_665 ?
H13 C13 C8 105.8(10) . . ?
C14 C13 C1 117.73(8) . 2_665 ?
C14 C13 C8 112.29(8) . . ?
C14 C13 H13 106.4(11) . . ?
C14 C14 C13 119.87(6) 2_665 . ?
C15 C14 C13 120.25(9) . . ?
H15 C15 C14 118.0(11) . . ?
C16 C15 C14 120.36(10) . . ?
C16 C15 H15 121.7(11) . . ?
C16 C16 C15 119.87(7) 2_665 . ?
H16 C16 C15 121.8(11) . . ?

loop_
_geom_bond_atom_site_label_1
_geom_bond_atom_site_label_2
_geom_bond_distance
_geom_bond_site_symmetry_2
_geom_bond_publ_flag
O1 C2 1.3796(14) . ?
O1 C11 1.4224(14) . ?
O2 C7 1.3680(13) . ?
O2 C12 1.4235(13) . ?
C1 C2 1.3914(14) . ?
C1 C9 1.4386(13) . ?
C1 C13 1.5338(14) 2_665 ?
C2 C3 1.4170(15) . ?
C3 H3 1.023(18) . ?
C3 C4 1.3663(16) . ?
C4 H4 1.06(2) . ?
C4 C10 1.4154(15) . ?
C5 H5 1.06(2) . ?
C5 C6 1.3702(16) . ?
C5 C10 1.4107(15) . ?
C6 H6 1.082(19) . ?
C6 C7 1.4144(15) . ?
C7 C8 1.3937(14) . ?
C8 C9 1.4311(13) . ?
C8 C13 1.5220(13) . ?
C9 C10 1.4343(14) . ?
C11 H11a 1.081(19) . ?
C11 H11b 1.024(19) . ?
C11 H11c 1.101(19) . ?
C12 H12a 1.03(2) . ?
C12 H12b 1.040(18) . ?
C12 H12c 1.08(2) . ?
C13 H13 1.107(15) . ?
C13 C14 1.5057(14) . ?
C14 C14 1.3955(19) 2_665 ?
C14 C15 1.3981(15) . ?
C15 H15 1.076(19) . ?
C15 C16 1.3953(17) . ?
C16 C16 1.394(2) 2_665 ?
C16 H16 1.06(3) . ?

loop_
_geom_torsion_atom_site_label_1
_geom_torsion_atom_site_label_2
_geom_torsion_atom_site_label_3
_geom_torsion_atom_site_label_4
_geom_torsion
_geom_torsion_site_symmetry_1
_geom_torsion_site_symmetry_2
_geom_torsion_site_symmetry_3
_geom_torsion_site_symmetry_4
_geom_torsion_publ_flag
O1 C2 C1 C9 -174.43(9) . . . . ?
O1 C2 C1 C13 5.17(11) . . . 2_665 ?
O1 C2 C3 C4 172.45(10) . . . . ?
O2 C7 C6 C5 -177.17(10) . . . . ?
O2 C7 C8 C9 169.95(9) . . . . ?
O2 C7 C8 C13 -12.67(11) . . . . ?
C1 C2 C3 C4 -4.46(13) . . . . ?
C1 C9 C8 C7 -166.93(10) . . . . ?
C1 C9 C8 C13 15.82(12) . . . . ?
C1 C9 C10 C4 -5.88(11) . . . . ?
C1 C9 C10 C5 173.54(9) . . . . ?
C1 C13 C8 C7 -113.40(9) 2_665 . . . ?
C1 C13 C8 C9 63.88(10) 2_665 . . . ?
C1 C13 C14 C14 -63.35(11) . 2_665 2_665 . ?
C1 C13 C14 C15 120.66(9) 2_665 . . . ?
C2 C3 C4 C10 1.15(12) . . . . ?
C3 C4 C10 C5 -175.46(11) . . . . ?
C3 C4 C10 C9 3.96(14) . . . . ?
C4 C10 C5 C6 176.37(10) . . . . ?
C4 C10 C9 C8 176.47(10) . . . . ?
C5 C6 C7 C8 3.11(13) . . . . ?
C5 C10 C9 C8 -4.12(12) . . . . ?
C6 C7 C8 C9 -10.32(12) . . . . ?
C6 C7 C8 C13 167.07(10) . . . . ?
C7 C8 C9 C10 10.60(12) . . . . ?
C7 C8 C13 C14 113.90(10) . . . . ?
C8 C13 C14 C14 65.12(11) . . . 2_665 ?
C8 C13 C14 C15 -110.87(9) . . . . ?
C13 C14 C14 C13 6.37(9) . . 2_665 2_665 ?
C13 C14 C14 C15 -177.62(11) . . 2_665 2_665 ?
C13 C14 C15 C16 177.00(10) . . . . ?
C14 C14 C15 C16 1.01(15) 2_665 . . . ?
C14 C15 C16 C16 0.20(12) . . . 2_665 ?
C15 C16 C16 C15 -0.81(12) . . 2_665 2_665 ?

loop_
_exptl_oxdiff_crystal_face_indexfrac_h
_exptl_oxdiff_crystal_face_indexfrac_k
_exptl_oxdiff_crystal_face_indexfrac_l
_exptl_oxdiff_crystal_face_x
_exptl_oxdiff_crystal_face_y
_exptl_oxdiff_crystal_face_z
1.0003 0.0004 0.0000 0.0410 0.0196 0.0204
-1.0003 -0.0004 -0.0000 -0.0410 -0.0196 -0.0204
1.0001 -2.0000 -0.0002 0.1215 -0.1346 0.0067
-1.0001 2.0000 0.0002 -0.1215 0.1346 -0.0067
2.0003 0.0004 1.0004 0.0199 -0.0083 0.2113
-2.0003 -0.0004 -1.0004 -0.0199 0.0083 -0.2113

loop_
_restr_rigu_atom_site_label_1
_restr_rigu_atom_site_label_2
_restr_rigu_target_weight_param
_restr_rigu_u13_diff
_restr_rigu_u23_diff
_restr_rigu_u33_diff
C11 H11a 0.004000 -0.001840 0.001393 -0.003804
C11 H11b 0.004000 0.002091 -0.001750 -0.005507
C11 H11c 0.004000 0.004597 0.002508 -0.007193
H11a H11b 0.004000 -0.010206 -0.009734 -0.002043
H11a H11c 0.004000 -0.015463 0.002093 0.000567
H11b H11c 0.004000 0.008478 -0.017187 -0.000935
C12 H12a 0.004000 -0.004157 0.000512 -0.005479
C12 H12b 0.004000 0.000545 0.003109 -0.005566
C12 H12c 0.004000 -0.002571 0.001176 -0.005823
H12a H12b 0.004000 0.011598 0.008362 0.003046
H12a H12c 0.004000 0.012791 -0.007995 -0.003834
H12b H12c 0.004000 0.009377 0.012169 -0.002964
